data_7004519
loop_
_publ_author_name
'Fuller, Anna-Marie'
'Mountford, Andrew J.'
'Coles, Simon J.'
'Horton, Peter N.'
'Hughes, David L.'
'Hursthouse, Michael B.'
'Male, Louise'
'Lancaster, Simon J.'

_publ_section_title
;
 The synthesis, molecular structure and supramolecular architecture of
 complexes between the ammonia adduct of tris(pentafluorophenyl)boron
 and a series of mono and polydentate hydrogen-bond acceptors
;
_journal_issue 45
_journal_name_full 'Dalton Transactions'
_journal_page_first 6381
_journal_page_last 6392
_journal_paper_doi 10.1039/b808208a
_journal_year 2008
_chemical_formula_moiety 'C18 H3 B F15 N, C10 H20 O5, C0.5 H Cl'
_chemical_formula_structural '(C6F5)3BNH3, C10H20O5, 0.5CH2Cl2'
_chemical_formula_sum 'C28.5 H24 B Cl F15 N O5'
_chemical_formula_weight 791.75
_chemical_name_common 2005SRC0307
_chemical_name_systematic
;
?
;
_space_group_IT_number 2
_symmetry_cell_setting triclinic
_symmetry_space_group_name_Hall '-P 1'
_symmetry_space_group_name_H-M 'P -1'
_atom_sites_solution_hydrogens geom
_atom_sites_solution_primary direct
_atom_sites_solution_secondary difmap
_cell_angle_alpha 84.845(4)
_cell_angle_beta 83.918(4)
_cell_angle_gamma 82.348(5)
_cell_formula_units_Z 2
_cell_length_a 10.5169(8)
_cell_length_b 12.1454(6)
_cell_length_c 12.4667(7)
_cell_measurement_temperature 120(2)
_cell_volume 1564.69(17)
_computing_cell_refinement 'HKL Scalepack (Otwinowski & Minor, 1997)'
_computing_data_collection 'Collect (Nonius B.V., 1998)'
_computing_data_reduction 'HKL Denzo and Scalepack (Otwinowski & Minor, 1997)'
_computing_molecular_graphics 'ORTEP (Johnson, 1971)'
_computing_publication_material 'SHELXL-97 (Sheldrick, 1997)'
_computing_structure_refinement 'SHELXL-97 (Sheldrick, 1997)'
_computing_structure_solution 'SHELXS-97 (Sheldrick, 1997)'
_diffrn_ambient_temperature 120(2)
_diffrn_measured_fraction_theta_full 0.997
_diffrn_measured_fraction_theta_max 0.997
_diffrn_radiation_monochromator graphite
_diffrn_radiation_source 'fine-focus sealed tube'
_diffrn_radiation_type MoK\a
_diffrn_radiation_wavelength 0.71073
_diffrn_reflns_av_R_equivalents 0.0355
_diffrn_reflns_av_sigmaI/netI 0.0351
_diffrn_reflns_limit_h_max 13
_diffrn_reflns_limit_h_min -13
_diffrn_reflns_limit_k_max 15
_diffrn_reflns_limit_k_min -15
_diffrn_reflns_limit_l_max 15
_diffrn_reflns_limit_l_min -16
_diffrn_reflns_number 33117
_diffrn_reflns_theta_full 27.48
_diffrn_reflns_theta_max 27.48
_diffrn_reflns_theta_min 3.18
_exptl_absorpt_coefficient_mu 0.253
_exptl_absorpt_correction_T_max 0.9606
_exptl_absorpt_correction_T_min 0.9011
_exptl_absorpt_correction_type multi-scan
_exptl_absorpt_process_details
;
multi-scan from symmetry-related measurements
SORTAV (Blessing, 1995)
;
_exptl_crystal_colour colourless
_exptl_crystal_density_diffrn 1.680
_exptl_crystal_density_method 'not measured'
_exptl_crystal_description blocks
_exptl_crystal_F_000 798
_exptl_crystal_size_max 0.42
_exptl_crystal_size_mid 0.26
_exptl_crystal_size_min 0.16
_refine_diff_density_max 0.292
_refine_diff_density_min -0.512
_refine_diff_density_rms 0.053
_refine_ls_extinction_coef 0.0075(8)
_refine_ls_extinction_expression Fc^*^=kFc[1+0.001xFc^2^\l^3^/sin(2\q)]^-1/4^
_refine_ls_extinction_method SHELXL
_refine_ls_goodness_of_fit_ref 1.032
_refine_ls_hydrogen_treatment mixed
_refine_ls_matrix_type full
_refine_ls_number_parameters 491
_refine_ls_number_reflns 7162
_refine_ls_number_restraints 0
_refine_ls_restrained_S_all 1.032
_refine_ls_R_factor_all 0.0625
_refine_ls_R_factor_gt 0.0387
_refine_ls_shift/su_max 0.001
_refine_ls_shift/su_mean 0.000
_refine_ls_structure_factor_coef Fsqd
_refine_ls_weighting_details 'calc w=1/[\s^2^(Fo^2^)+(0.0399P)^2^+0.7547P] where P=(Fo^2^+2Fc^2^)/3'
_refine_ls_weighting_scheme calc
_refine_ls_wR_factor_gt 0.0863
_refine_ls_wR_factor_ref 0.0973
_reflns_number_gt 5273
_reflns_number_total 7162
_reflns_threshold_expression I>2sigma(I)
_cod_data_source_file b808208a.txt
_cod_data_source_block 7
_cod_depositor_comments
;
The following automatic conversions were performed:
'_symmetry_cell_setting' value 'Triclinic' changed to 'triclinic'
according to '/home/saulius/struct/CIF-dictionaries/cif_core.dic'
dictionary named 'cif_core.dic' version 2.4.1 from 2010-06-29.

Automatic conversion script
Id: cif_fix_enum 1527 2010-12-29 10:47:43Z saulius 
;
_cod_original_sg_symbol_H-M P-1
_cod_original_formula_sum 'C28.50 H24 B Cl F15 N O5'
_cod_database_code 7004519

loop_
_symmetry_equiv_pos_as_xyz
'x, y, z'
'-x, -y, -z'

loop_
_atom_site_label
_atom_site_type_symbol
_atom_site_fract_x
_atom_site_fract_y
_atom_site_fract_z
_atom_site_U_iso_or_equiv
_atom_site_adp_type
_atom_site_occupancy
_atom_site_symmetry_multiplicity
_atom_site_calc_flag
_atom_site_refinement_flags
_atom_site_disorder_assembly
_atom_site_disorder_group
H1B H 0.3609(18) 0.1555(17) 0.3131(17) 0.028(5) Uiso 1 1 d . . .
H1A H 0.4089(19) 0.1869(15) 0.2026(16) 0.023(5) Uiso 1 1 d . . .
H1C H 0.333(2) 0.264(2) 0.2660(18) 0.038(6) Uiso 1 1 d . . .
C11 C 0.21021(15) 0.03740(13) 0.19289(12) 0.0166(3) Uani 1 1 d . . .
C12 C 0.10152(15) 0.00218(13) 0.15930(13) 0.0191(3) Uani 1 1 d . . .
C13 C 0.08368(16) -0.10790(14) 0.15657(14) 0.0225(4) Uani 1 1 d . . .
C14 C 0.17845(17) -0.19012(14) 0.18772(14) 0.0231(4) Uani 1 1 d . . .
C15 C 0.28925(16) -0.16049(14) 0.21969(13) 0.0216(4) Uani 1 1 d . . .
C16 C 0.30244(15) -0.04919(13) 0.22165(13) 0.0187(3) Uani 1 1 d . . .
C21 C 0.20443(14) 0.24953(13) 0.09350(13) 0.0163(3) Uani 1 1 d . . .
C22 C 0.23532(15) 0.21201(13) -0.00903(13) 0.0194(3) Uani 1 1 d . . .
C23 C 0.23526(16) 0.28063(14) -0.10344(13) 0.0218(4) Uani 1 1 d . . .
C24 C 0.20368(16) 0.39394(14) -0.09840(13) 0.0224(4) Uani 1 1 d . . .
C25 C 0.17483(15) 0.43659(13) 0.00133(14) 0.0206(4) Uani 1 1 d . . .
C26 C 0.17764(14) 0.36495(13) 0.09335(13) 0.0175(3) Uani 1 1 d . . .
C31 C 0.09037(15) 0.19958(13) 0.30096(13) 0.0169(3) Uani 1 1 d . . .
C32 C -0.02812(15) 0.26339(13) 0.28795(13) 0.0176(3) Uani 1 1 d . . .
C33 C -0.12192(15) 0.28459(14) 0.37254(14) 0.0207(4) Uani 1 1 d . . .
C34 C -0.10267(15) 0.23914(15) 0.47503(14) 0.0223(4) Uani 1 1 d . . .
C35 C 0.00979(16) 0.17048(15) 0.49191(13) 0.0230(4) Uani 1 1 d . . .
C36 C 0.10124(15) 0.15263(14) 0.40573(13) 0.0194(3) Uani 1 1 d . . .
B1 B 0.21025(16) 0.17063(15) 0.20693(15) 0.0164(4) Uani 1 1 d . . .
N1 N 0.34017(13) 0.19492(13) 0.25132(12) 0.0166(3) Uani 1 1 d . . .
F12 F 0.00533(9) 0.07947(8) 0.12727(8) 0.0262(2) Uani 1 1 d . . .
F13 F -0.02497(10) -0.13525(9) 0.12416(9) 0.0345(3) Uani 1 1 d . . .
F14 F 0.16334(11) -0.29820(8) 0.18603(9) 0.0353(3) Uani 1 1 d . . .
F15 F 0.38337(10) -0.23989(8) 0.25018(9) 0.0310(3) Uani 1 1 d . . .
F16 F 0.41416(9) -0.02765(8) 0.25612(8) 0.0245(2) Uani 1 1 d . . .
F22 F 0.26990(10) 0.10239(8) -0.02157(8) 0.0269(2) Uani 1 1 d . . .
F23 F 0.26674(11) 0.23841(9) -0.19998(8) 0.0334(3) Uani 1 1 d . . .
F24 F 0.20319(11) 0.46159(9) -0.18945(8) 0.0332(3) Uani 1 1 d . . .
F25 F 0.14563(10) 0.54715(8) 0.00773(9) 0.0299(2) Uani 1 1 d . . .
F26 F 0.15310(9) 0.41227(8) 0.18875(7) 0.0226(2) Uani 1 1 d . . .
F32 F -0.05809(8) 0.30796(8) 0.18959(7) 0.0224(2) Uani 1 1 d . . .
F33 F -0.23200(9) 0.35110(8) 0.35550(8) 0.0282(2) Uani 1 1 d . . .
F34 F -0.19228(9) 0.26152(9) 0.55828(8) 0.0314(3) Uani 1 1 d . . .
F35 F 0.02915(10) 0.12242(10) 0.59141(8) 0.0348(3) Uani 1 1 d . . .
F36 F 0.20861(9) 0.08234(8) 0.42779(8) 0.0246(2) Uani 1 1 d . . .
O41 O 0.44969(11) 0.16040(10) 0.46348(9) 0.0245(3) Uani 1 1 d . . .
C42 C 0.58531(17) 0.13697(17) 0.47146(15) 0.0293(4) Uani 1 1 d . . .
H42A H 0.6015 0.0970 0.5424 0.035 Uiso 1 1 calc R . .
H42B H 0.6240 0.2075 0.4659 0.035 Uiso 1 1 calc R . .
C43 C 0.64543(17) 0.06686(15) 0.38232(14) 0.0276(4) Uani 1 1 d . . .
H43A H 0.7358 0.0386 0.3946 0.033 Uiso 1 1 calc R . .
H43B H 0.5976 0.0023 0.3802 0.033 Uiso 1 1 calc R . .
O44 O 0.64128(11) 0.13361(10) 0.28326(9) 0.0243(3) Uani 1 1 d . . .
C45 C 0.68649(16) 0.07108(14) 0.19252(14) 0.0252(4) Uani 1 1 d . . .
H45A H 0.6283 0.0148 0.1859 0.030 Uiso 1 1 calc R . .
H45B H 0.7739 0.0319 0.2015 0.030 Uiso 1 1 calc R . .
C46 C 0.68945(16) 0.15028(15) 0.09386(15) 0.0249(4) Uani 1 1 d . . .
H46A H 0.7449 0.2082 0.1020 0.030 Uiso 1 1 calc R . .
H46B H 0.7256 0.1099 0.0297 0.030 Uiso 1 1 calc R . .
O47 O 0.56045(11) 0.20122(9) 0.07946(9) 0.0231(3) Uani 1 1 d . . .
C48 C 0.55617(17) 0.31104(14) 0.02807(14) 0.0246(4) Uani 1 1 d . . .
H48A H 0.4724 0.3314 -0.0027 0.029 Uiso 1 1 calc R . .
H48B H 0.6251 0.3120 -0.0325 0.029 Uiso 1 1 calc R . .
C49 C 0.57278(16) 0.39667(14) 0.10378(15) 0.0260(4) Uani 1 1 d . . .
H49A H 0.6489 0.3712 0.1441 0.031 Uiso 1 1 calc R . .
H49B H 0.5869 0.4680 0.0620 0.031 Uiso 1 1 calc R . .
O50 O 0.46012(11) 0.41248(10) 0.17753(10) 0.0255(3) Uani 1 1 d . . .
C51 C 0.47736(18) 0.48152(15) 0.25983(16) 0.0284(4) Uani 1 1 d . . .
H51A H 0.4928 0.5566 0.2274 0.034 Uiso 1 1 calc R . .
H51B H 0.5528 0.4491 0.2984 0.034 Uiso 1 1 calc R . .
C52 C 0.35771(18) 0.48975(15) 0.33743(16) 0.0308(4) Uani 1 1 d . . .
H52A H 0.3649 0.5436 0.3909 0.037 Uiso 1 1 calc R . .
H52B H 0.2824 0.5184 0.2972 0.037 Uiso 1 1 calc R . .
O53 O 0.33717(12) 0.38456(10) 0.39326(10) 0.0283(3) Uani 1 1 d . . .
C54 C 0.40413(19) 0.36029(16) 0.48770(15) 0.0327(4) Uani 1 1 d . . .
H54A H 0.3689 0.4135 0.5423 0.039 Uiso 1 1 calc R . .
H54B H 0.4967 0.3677 0.4694 0.039 Uiso 1 1 calc R . .
C55 C 0.38838(18) 0.24261(16) 0.53299(15) 0.0304(4) Uani 1 1 d . . .
H55A H 0.4248 0.2290 0.6037 0.037 Uiso 1 1 calc R . .
H55B H 0.2953 0.2349 0.5456 0.037 Uiso 1 1 calc R . .
C61 C 0.0603(4) 0.4835(4) 0.4679(4) 0.0487(12) Uani 0.50 1 d P . .
H61A H 0.0881 0.4175 0.4261 0.058 Uiso 0.50 1 calc PR . .
H61B H 0.1337 0.5274 0.4637 0.058 Uiso 0.50 1 calc PR . .
Cl62 Cl 0.0188(2) 0.4397(4) 0.6026(3) 0.0717(8) Uani 0.50 1 d P . .
Cl63 Cl -0.0697(2) 0.5651(3) 0.4101(3) 0.0669(8) Uani 0.50 1 d P . .

loop_
_atom_site_aniso_label
_atom_site_aniso_U_11
_atom_site_aniso_U_22
_atom_site_aniso_U_33
_atom_site_aniso_U_23
_atom_site_aniso_U_13
_atom_site_aniso_U_12
C11 0.0172(7) 0.0191(8) 0.0131(8) -0.0008(6) 0.0021(6) -0.0039(6)
C12 0.0180(8) 0.0205(8) 0.0173(8) 0.0007(7) 0.0007(6) -0.0005(6)
C13 0.0218(8) 0.0266(9) 0.0209(9) -0.0039(7) 0.0010(7) -0.0103(7)
C14 0.0350(10) 0.0149(8) 0.0192(9) -0.0018(7) 0.0041(7) -0.0080(7)
C15 0.0279(9) 0.0171(8) 0.0172(8) 0.0007(7) 0.0006(7) 0.0028(7)
C16 0.0195(8) 0.0196(8) 0.0169(8) -0.0008(7) -0.0015(6) -0.0030(6)
C21 0.0133(7) 0.0181(8) 0.0179(8) -0.0003(6) -0.0016(6) -0.0035(6)
C22 0.0206(8) 0.0165(8) 0.0214(9) -0.0021(7) -0.0023(7) -0.0034(6)
C23 0.0253(9) 0.0277(9) 0.0138(8) -0.0029(7) -0.0007(7) -0.0087(7)
C24 0.0244(8) 0.0249(9) 0.0180(9) 0.0072(7) -0.0052(7) -0.0071(7)
C25 0.0202(8) 0.0156(8) 0.0260(9) 0.0016(7) -0.0041(7) -0.0028(6)
C26 0.0154(7) 0.0205(8) 0.0165(8) -0.0024(7) -0.0001(6) -0.0027(6)
C31 0.0173(8) 0.0154(8) 0.0182(8) -0.0021(6) -0.0023(6) -0.0024(6)
C32 0.0195(8) 0.0176(8) 0.0155(8) 0.0013(6) -0.0028(6) -0.0025(6)
C33 0.0145(8) 0.0201(8) 0.0263(9) -0.0014(7) -0.0007(7) 0.0010(6)
C34 0.0183(8) 0.0288(9) 0.0184(9) -0.0030(7) 0.0051(6) -0.0028(7)
C35 0.0239(8) 0.0301(10) 0.0143(8) 0.0027(7) -0.0025(7) -0.0034(7)
C36 0.0160(8) 0.0206(8) 0.0208(9) 0.0008(7) -0.0028(6) 0.0004(6)
B1 0.0152(8) 0.0160(9) 0.0174(9) -0.0004(7) -0.0023(7) -0.0004(7)
N1 0.0159(7) 0.0172(8) 0.0162(7) -0.0006(6) -0.0012(6) -0.0012(5)
F12 0.0187(5) 0.0259(5) 0.0347(6) -0.0011(4) -0.0084(4) -0.0012(4)
F13 0.0295(6) 0.0345(6) 0.0444(7) -0.0075(5) -0.0067(5) -0.0164(5)
F14 0.0495(7) 0.0179(5) 0.0399(7) -0.0041(5) -0.0007(5) -0.0112(5)
F15 0.0370(6) 0.0185(5) 0.0353(6) 0.0003(4) -0.0064(5) 0.0057(4)
F16 0.0199(5) 0.0219(5) 0.0321(6) -0.0012(4) -0.0094(4) 0.0004(4)
F22 0.0415(6) 0.0179(5) 0.0204(5) -0.0043(4) 0.0031(4) -0.0029(4)
F23 0.0513(7) 0.0354(6) 0.0148(5) -0.0039(4) 0.0027(5) -0.0130(5)
F24 0.0474(7) 0.0309(6) 0.0211(5) 0.0116(4) -0.0071(5) -0.0106(5)
F25 0.0380(6) 0.0153(5) 0.0340(6) 0.0044(4) -0.0023(5) 0.0000(4)
F26 0.0281(5) 0.0195(5) 0.0200(5) -0.0042(4) 0.0006(4) -0.0026(4)
F32 0.0192(5) 0.0270(5) 0.0189(5) 0.0054(4) -0.0034(4) 0.0013(4)
F33 0.0177(5) 0.0311(6) 0.0312(6) 0.0025(5) 0.0025(4) 0.0062(4)
F34 0.0240(5) 0.0442(7) 0.0226(5) -0.0037(5) 0.0081(4) 0.0010(5)
F35 0.0308(6) 0.0527(7) 0.0160(5) 0.0092(5) 0.0003(4) 0.0023(5)
F36 0.0192(5) 0.0300(6) 0.0211(5) 0.0064(4) -0.0025(4) 0.0044(4)
O41 0.0213(6) 0.0307(7) 0.0218(6) -0.0025(5) -0.0028(5) -0.0031(5)
C42 0.0228(9) 0.0410(11) 0.0239(10) 0.0052(8) -0.0070(7) -0.0048(8)
C43 0.0245(9) 0.0304(10) 0.0257(10) 0.0078(8) -0.0049(7) 0.0004(7)
O44 0.0280(6) 0.0226(6) 0.0201(6) 0.0019(5) 0.0001(5) 0.0006(5)
C45 0.0215(8) 0.0219(9) 0.0295(10) -0.0024(7) 0.0041(7) 0.0026(7)
C46 0.0211(8) 0.0237(9) 0.0270(10) -0.0011(7) 0.0042(7) 0.0016(7)
O47 0.0222(6) 0.0214(6) 0.0247(6) 0.0002(5) 0.0005(5) -0.0020(5)
C48 0.0252(9) 0.0251(9) 0.0218(9) 0.0038(7) -0.0008(7) -0.0023(7)
C49 0.0234(9) 0.0206(9) 0.0333(10) 0.0023(8) -0.0020(7) -0.0040(7)
O50 0.0238(6) 0.0217(6) 0.0317(7) -0.0073(5) -0.0025(5) -0.0025(5)
C51 0.0323(10) 0.0188(9) 0.0358(11) -0.0052(8) -0.0087(8) -0.0031(7)
C52 0.0346(10) 0.0206(9) 0.0383(11) -0.0099(8) -0.0109(9) 0.0041(8)
O53 0.0298(7) 0.0271(7) 0.0290(7) -0.0068(5) -0.0067(5) -0.0013(5)
C54 0.0377(11) 0.0349(11) 0.0274(10) -0.0085(8) -0.0091(8) -0.0027(8)
C55 0.0308(10) 0.0400(11) 0.0209(9) -0.0055(8) -0.0010(8) -0.0047(8)
C61 0.032(2) 0.053(3) 0.066(3) -0.028(3) 0.005(2) -0.011(2)
Cl62 0.0780(19) 0.0912(18) 0.0532(10) -0.0275(10) -0.0009(17) -0.027(2)
Cl63 0.0511(13) 0.0735(12) 0.0799(18) -0.0301(12) -0.0172(14) 0.0035(14)

loop_
_atom_type_symbol
_atom_type_description
_atom_type_scat_dispersion_real
_atom_type_scat_dispersion_imag
_atom_type_scat_source
C C 0.0033 0.0016 'International Tables Vol C Tables 4.2.6.8 and 6.1.1.4'
H H 0.0000 0.0000 'International Tables Vol C Tables 4.2.6.8 and 6.1.1.4'
B B 0.0013 0.0007 'International Tables Vol C Tables 4.2.6.8 and 6.1.1.4'
N N 0.0061 0.0033 'International Tables Vol C Tables 4.2.6.8 and 6.1.1.4'
O O 0.0106 0.0060 'International Tables Vol C Tables 4.2.6.8 and 6.1.1.4'
F F 0.0171 0.0103 'International Tables Vol C Tables 4.2.6.8 and 6.1.1.4'
Cl Cl 0.1484 0.1585 'International Tables Vol C Tables 4.2.6.8 and 6.1.1.4'

loop_
_geom_angle_atom_site_label_1
_geom_angle_atom_site_label_2
_geom_angle_atom_site_label_3
_geom_angle
_geom_angle_site_symmetry_1
_geom_angle_site_symmetry_3
_geom_angle_publ_flag
C16 C11 C12 113.49(14) . . ?
C16 C11 B1 127.30(14) . . ?
C12 C11 B1 118.84(14) . . ?
F12 C12 C13 116.72(14) . . ?
F12 C12 C11 118.98(14) . . ?
C13 C12 C11 124.30(15) . . ?
F13 C13 C14 119.96(15) . . ?
F13 C13 C12 120.73(15) . . ?
C14 C13 C12 119.32(15) . . ?
F14 C14 C15 120.40(15) . . ?
F14 C14 C13 120.51(15) . . ?
C15 C14 C13 119.09(15) . . ?
F15 C15 C14 119.94(15) . . ?
F15 C15 C16 120.54(15) . . ?
C14 C15 C16 119.51(15) . . ?
F16 C16 C15 115.48(14) . . ?
F16 C16 C11 120.23(14) . . ?
C15 C16 C11 124.28(15) . . ?
C22 C21 C26 113.59(14) . . ?
C22 C21 B1 125.03(14) . . ?
C26 C21 B1 121.16(14) . . ?
F22 C22 C23 115.47(14) . . ?
F22 C22 C21 120.44(14) . . ?
C23 C22 C21 124.09(15) . . ?
F23 C23 C24 119.66(15) . . ?
F23 C23 C22 120.81(15) . . ?
C24 C23 C22 119.53(15) . . ?
F24 C24 C23 120.18(15) . . ?
F24 C24 C25 120.69(15) . . ?
C23 C24 C25 119.12(15) . . ?
F25 C25 C26 120.88(15) . . ?
F25 C25 C24 119.87(15) . . ?
C26 C25 C24 119.24(15) . . ?
F26 C26 C25 116.38(14) . . ?
F26 C26 C21 119.26(14) . . ?
C25 C26 C21 124.36(15) . . ?
C36 C31 C32 113.30(14) . . ?
C36 C31 B1 118.92(13) . . ?
C32 C31 B1 127.70(14) . . ?
F32 C32 C33 115.75(13) . . ?
F32 C32 C31 120.86(14) . . ?
C33 C32 C31 123.39(15) . . ?
F33 C33 C34 119.33(14) . . ?
F33 C33 C32 120.52(15) . . ?
C34 C33 C32 120.15(14) . . ?
F34 C34 C33 120.49(14) . . ?
F34 C34 C35 120.41(15) . . ?
C33 C34 C35 119.10(15) . . ?
F35 C35 C36 121.05(15) . . ?
F35 C35 C34 120.10(15) . . ?
C36 C35 C34 118.85(15) . . ?
F36 C36 C35 115.68(14) . . ?
F36 C36 C31 119.27(14) . . ?
C35 C36 C31 125.05(15) . . ?
N1 B1 C21 103.47(12) . . ?
N1 B1 C11 111.89(13) . . ?
C21 B1 C11 114.09(13) . . ?
N1 B1 C31 107.88(13) . . ?
C21 B1 C31 115.62(13) . . ?
C11 B1 C31 103.95(12) . . ?
B1 N1 H1B 115.7(12) . . ?
B1 N1 H1A 113.4(12) . . ?
H1B N1 H1A 108.0(17) . . ?
B1 N1 H1C 109.6(14) . . ?
H1B N1 H1C 104.8(18) . . ?
H1A N1 H1C 104.4(18) . . ?
C55 O41 C42 112.91(13) . . ?
O41 C42 C43 109.33(14) . . ?
O41 C42 H42A 109.8 . . ?
C43 C42 H42A 109.8 . . ?
O41 C42 H42B 109.8 . . ?
C43 C42 H42B 109.8 . . ?
H42A C42 H42B 108.3 . . ?
O44 C43 C42 108.25(14) . . ?
O44 C43 H43A 110.0 . . ?
C42 C43 H43A 110.0 . . ?
O44 C43 H43B 110.0 . . ?
C42 C43 H43B 110.0 . . ?
H43A C43 H43B 108.4 . . ?
C43 O44 C45 112.17(13) . . ?
O44 C45 C46 107.93(14) . . ?
O44 C45 H45A 110.1 . . ?
C46 C45 H45A 110.1 . . ?
O44 C45 H45B 110.1 . . ?
C46 C45 H45B 110.1 . . ?
H45A C45 H45B 108.4 . . ?
O47 C46 C45 108.91(13) . . ?
O47 C46 H46A 109.9 . . ?
C45 C46 H46A 109.9 . . ?
O47 C46 H46B 109.9 . . ?
C45 C46 H46B 109.9 . . ?
H46A C46 H46B 108.3 . . ?
C48 O47 C46 112.79(12) . . ?
O47 C48 C49 112.98(14) . . ?
O47 C48 H48A 109.0 . . ?
C49 C48 H48A 109.0 . . ?
O47 C48 H48B 109.0 . . ?
C49 C48 H48B 109.0 . . ?
H48A C48 H48B 107.8 . . ?
O50 C49 C48 109.13(14) . . ?
O50 C49 H49A 109.9 . . ?
C48 C49 H49A 109.9 . . ?
O50 C49 H49B 109.9 . . ?
C48 C49 H49B 109.9 . . ?
H49A C49 H49B 108.3 . . ?
C51 O50 C49 111.37(13) . . ?
O50 C51 C52 108.39(14) . . ?
O50 C51 H51A 110.0 . . ?
C52 C51 H51A 110.0 . . ?
O50 C51 H51B 110.0 . . ?
C52 C51 H51B 110.0 . . ?
H51A C51 H51B 108.4 . . ?
O53 C52 C51 112.13(14) . . ?
O53 C52 H52A 109.2 . . ?
C51 C52 H52A 109.2 . . ?
O53 C52 H52B 109.2 . . ?
C51 C52 H52B 109.2 . . ?
H52A C52 H52B 107.9 . . ?
C54 O53 C52 113.26(14) . . ?
O53 C54 C55 108.89(15) . . ?
O53 C54 H54A 109.9 . . ?
C55 C54 H54A 109.9 . . ?
O53 C54 H54B 109.9 . . ?
C55 C54 H54B 109.9 . . ?
H54A C54 H54B 108.3 . . ?
O41 C55 C54 113.09(15) . . ?
O41 C55 H55A 109.0 . . ?
C54 C55 H55A 109.0 . . ?
O41 C55 H55B 109.0 . . ?
C54 C55 H55B 109.0 . . ?
H55A C55 H55B 107.8 . . ?
Cl62 C61 Cl63 111.6(3) . . ?
Cl62 C61 H61A 109.3 . . ?
Cl63 C61 H61A 109.3 . . ?
Cl62 C61 H61B 109.3 . . ?
Cl63 C61 H61B 109.3 . . ?
H61A C61 H61B 108.0 . . ?

loop_
_geom_bond_atom_site_label_1
_geom_bond_atom_site_label_2
_geom_bond_distance
_geom_bond_site_symmetry_2
_geom_bond_publ_flag
C11 C16 1.382(2) . ?
C11 C12 1.389(2) . ?
C11 B1 1.643(2) . ?
C12 F12 1.3525(18) . ?
C12 C13 1.379(2) . ?
C13 F13 1.3425(19) . ?
C13 C14 1.374(2) . ?
C14 F14 1.3454(19) . ?
C14 C15 1.372(2) . ?
C15 F15 1.3469(19) . ?
C15 C16 1.380(2) . ?
C16 F16 1.3575(18) . ?
C21 C22 1.387(2) . ?
C21 C26 1.392(2) . ?
C21 B1 1.637(2) . ?
C22 F22 1.3512(18) . ?
C22 C23 1.380(2) . ?
C23 F23 1.3425(19) . ?
C23 C24 1.378(2) . ?
C24 F24 1.3402(19) . ?
C24 C25 1.379(2) . ?
C25 F25 1.3446(19) . ?
C25 C26 1.377(2) . ?
C26 F26 1.3527(18) . ?
C31 C36 1.387(2) . ?
C31 C32 1.394(2) . ?
C31 B1 1.652(2) . ?
C32 F32 1.3465(18) . ?
C32 C33 1.383(2) . ?
C33 F33 1.3454(18) . ?
C33 C34 1.370(2) . ?
C34 F34 1.3470(19) . ?
C34 C35 1.377(2) . ?
C35 F35 1.3464(19) . ?
C35 C36 1.376(2) . ?
C36 F36 1.3588(18) . ?
B1 N1 1.599(2) . ?
N1 H1B 0.90(2) . ?
N1 H1A 0.89(2) . ?
N1 H1C 0.87(2) . ?
O41 C55 1.425(2) . ?
O41 C42 1.429(2) . ?
C42 C43 1.496(3) . ?
C42 H42A 0.9900 . ?
C42 H42B 0.9900 . ?
C43 O44 1.417(2) . ?
C43 H43A 0.9900 . ?
C43 H43B 0.9900 . ?
O44 C45 1.424(2) . ?
C45 C46 1.492(2) . ?
C45 H45A 0.9900 . ?
C45 H45B 0.9900 . ?
C46 O47 1.437(2) . ?
C46 H46A 0.9900 . ?
C46 H46B 0.9900 . ?
O47 C48 1.424(2) . ?
C48 C49 1.504(3) . ?
C48 H48A 0.9900 . ?
C48 H48B 0.9900 . ?
C49 O50 1.423(2) . ?
C49 H49A 0.9900 . ?
C49 H49B 0.9900 . ?
O50 C51 1.422(2) . ?
C51 C52 1.502(3) . ?
C51 H51A 0.9900 . ?
C51 H51B 0.9900 . ?
C52 O53 1.430(2) . ?
C52 H52A 0.9900 . ?
C52 H52B 0.9900 . ?
O53 C54 1.424(2) . ?
C54 C55 1.512(3) . ?
C54 H54A 0.9900 . ?
C54 H54B 0.9900 . ?
C55 H55A 0.9900 . ?
C55 H55B 0.9900 . ?
C61 Cl62 1.744(6) . ?
C61 Cl63 1.758(6) . ?
C61 H61A 0.9900 . ?
C61 H61B 0.9900 . ?

loop_
_geom_hbond_atom_site_label_D
_geom_hbond_atom_site_label_H
_geom_hbond_atom_site_label_A
_geom_hbond_distance_DH
_geom_hbond_distance_HA
_geom_hbond_distance_DA
_geom_hbond_angle_DHA
_geom_hbond_site_symmetry_A
N1 H1A O47 0.89(2) 2.11(2) 2.9882(19) 168.8(17) .
N1 H1B O41 0.90(2) 2.19(2) 2.969(2) 144.4(18) .
N1 H1B F36 0.90(2) 2.25(2) 2.818(2) 120.7(17) .
N1 H1C O53 0.87(2) 2.26(2) 3.0230(19) 146.6(19) .
N1 H1B F16 0.90(2) 2.37(2) 2.709(2) 102.0(15) .
N1 H1C O50 0.87(2) 2.49(2) 3.1024(19) 127.7(18) .

loop_
_geom_torsion_atom_site_label_1
_geom_torsion_atom_site_label_2
_geom_torsion_atom_site_label_3
_geom_torsion_atom_site_label_4
_geom_torsion
_geom_torsion_site_symmetry_1
_geom_torsion_site_symmetry_2
_geom_torsion_site_symmetry_3
_geom_torsion_site_symmetry_4
_geom_torsion_publ_flag
C16 C11 C12 F12 -178.87(14) . . . . ?
B1 C11 C12 F12 7.5(2) . . . . ?
C16 C11 C12 C13 1.5(2) . . . . ?
B1 C11 C12 C13 -172.12(15) . . . . ?
F12 C12 C13 F13 -0.4(2) . . . . ?
C11 C12 C13 F13 179.23(15) . . . . ?
F12 C12 C13 C14 179.70(15) . . . . ?
C11 C12 C13 C14 -0.6(3) . . . . ?
F13 C13 C14 F14 0.0(2) . . . . ?
C12 C13 C14 F14 179.86(15) . . . . ?
F13 C13 C14 C15 179.44(15) . . . . ?
C12 C13 C14 C15 -0.7(3) . . . . ?
F14 C14 C15 F15 -0.4(2) . . . . ?
C13 C14 C15 F15 -179.79(15) . . . . ?
F14 C14 C15 C16 -179.50(15) . . . . ?
C13 C14 C15 C16 1.1(3) . . . . ?
F15 C15 C16 F16 -0.3(2) . . . . ?
C14 C15 C16 F16 178.89(14) . . . . ?
F15 C15 C16 C11 -179.27(15) . . . . ?
C14 C15 C16 C11 -0.1(3) . . . . ?
C12 C11 C16 F16 179.95(14) . . . . ?
B1 C11 C16 F16 -7.1(2) . . . . ?
C12 C11 C16 C15 -1.1(2) . . . . ?
B1 C11 C16 C15 171.85(16) . . . . ?
C26 C21 C22 F22 176.71(13) . . . . ?
B1 C21 C22 F22 2.1(2) . . . . ?
C26 C21 C22 C23 -2.4(2) . . . . ?
B1 C21 C22 C23 -177.00(15) . . . . ?
F22 C22 C23 F23 0.6(2) . . . . ?
C21 C22 C23 F23 179.75(14) . . . . ?
F22 C22 C23 C24 -178.76(14) . . . . ?
C21 C22 C23 C24 0.4(3) . . . . ?
F23 C23 C24 F24 0.6(2) . . . . ?
C22 C23 C24 F24 -179.99(15) . . . . ?
F23 C23 C24 C25 -178.31(15) . . . . ?
C22 C23 C24 C25 1.1(2) . . . . ?
F24 C24 C25 F25 0.1(2) . . . . ?
C23 C24 C25 F25 179.04(14) . . . . ?
F24 C24 C25 C26 -179.25(14) . . . . ?
C23 C24 C25 C26 -0.3(2) . . . . ?
F25 C25 C26 F26 -1.7(2) . . . . ?
C24 C25 C26 F26 177.63(14) . . . . ?
F25 C25 C26 C21 178.67(14) . . . . ?
C24 C25 C26 C21 -2.0(2) . . . . ?
C22 C21 C26 F26 -176.40(13) . . . . ?
B1 C21 C26 F26 -1.5(2) . . . . ?
C22 C21 C26 C25 3.2(2) . . . . ?
B1 C21 C26 C25 178.05(14) . . . . ?
C36 C31 C32 F32 -175.01(14) . . . . ?
B1 C31 C32 F32 1.7(2) . . . . ?
C36 C31 C32 C33 4.5(2) . . . . ?
B1 C31 C32 C33 -178.81(15) . . . . ?
F32 C32 C33 F33 -3.6(2) . . . . ?
C31 C32 C33 F33 176.91(14) . . . . ?
F32 C32 C33 C34 177.36(14) . . . . ?
C31 C32 C33 C34 -2.2(3) . . . . ?
F33 C33 C34 F34 -0.7(2) . . . . ?
C32 C33 C34 F34 178.42(15) . . . . ?
F33 C33 C34 C35 179.55(15) . . . . ?
C32 C33 C34 C35 -1.4(3) . . . . ?
F34 C34 C35 F35 2.1(3) . . . . ?
C33 C34 C35 F35 -178.14(15) . . . . ?
F34 C34 C35 C36 -177.68(15) . . . . ?
C33 C34 C35 C36 2.1(3) . . . . ?
F35 C35 C36 F36 1.5(2) . . . . ?
C34 C35 C36 F36 -178.77(15) . . . . ?
F35 C35 C36 C31 -179.15(15) . . . . ?
C34 C35 C36 C31 0.6(3) . . . . ?
C32 C31 C36 F36 175.61(14) . . . . ?
B1 C31 C36 F36 -1.4(2) . . . . ?
C32 C31 C36 C35 -3.7(2) . . . . ?
B1 C31 C36 C35 179.24(16) . . . . ?
C22 C21 B1 N1 102.89(17) . . . . ?
C26 C21 B1 N1 -71.35(17) . . . . ?
C22 C21 B1 C11 -18.9(2) . . . . ?
C26 C21 B1 C11 166.85(13) . . . . ?
C22 C21 B1 C31 -139.40(15) . . . . ?
C26 C21 B1 C31 46.4(2) . . . . ?
C16 C11 B1 N1 4.7(2) . . . . ?
C12 C11 B1 N1 177.32(14) . . . . ?
C16 C11 B1 C21 121.77(17) . . . . ?
C12 C11 B1 C21 -65.64(19) . . . . ?
C16 C11 B1 C31 -111.42(17) . . . . ?
C12 C11 B1 C31 61.17(18) . . . . ?
C36 C31 B1 N1 -51.79(19) . . . . ?
C32 C31 B1 N1 131.66(16) . . . . ?
C36 C31 B1 C21 -167.02(14) . . . . ?
C32 C31 B1 C21 16.4(2) . . . . ?
C36 C31 B1 C11 67.14(17) . . . . ?
C32 C31 B1 C11 -109.41(17) . . . . ?
C55 O41 C42 C43 -169.51(15) . . . . ?
O41 C42 C43 O44 70.08(18) . . . . ?
C42 C43 O44 C45 -174.91(14) . . . . ?
C43 O44 C45 C46 -174.97(14) . . . . ?
O44 C45 C46 O47 -62.97(18) . . . . ?
C45 C46 O47 C48 149.92(14) . . . . ?
C46 O47 C48 C49 -78.48(17) . . . . ?
O47 C48 C49 O50 -70.95(18) . . . . ?
C48 C49 O50 C51 172.27(14) . . . . ?
C49 O50 C51 C52 -177.18(14) . . . . ?
O50 C51 C52 O53 64.55(19) . . . . ?
C51 C52 O53 C54 85.72(18) . . . . ?
C52 O53 C54 C55 -173.57(15) . . . . ?
C42 O41 C55 C54 80.18(18) . . . . ?
O53 C54 C55 O41 66.10(19) . . . . ?
